data_4505693
loop_
_publ_author_name
'Patra, Goutam Kumar'
'Goldberg, Israel'

_publ_section_title
;
 Supramolecular Design of Coordination Complexes of Silver(I) with
 Polyimine Ligands:&#x2009; Synthesis, Materials Characterization, and
 Structure of New Polymeric and Oligomeric Materials
;
_journal_issue 3
_journal_name_full 'Crystal Growth &amp; Design'
_journal_page_first 321
_journal_paper_doi 10.1021/cg034011q
_journal_volume 3
_journal_year 2003
_chemical_formula_moiety '(C14 H14 N4), (Ag Cl O4), (C H4 O)'
_chemical_formula_sum 'C15 H18 Ag Cl N4 O5'
_chemical_formula_weight 477.65
_chemical_name_systematic
; 
 ? 
;
_space_group_IT_number 14
_symmetry_cell_setting monoclinic
_symmetry_space_group_name_Hall '-P 2ybc'
_symmetry_space_group_name_H-M 'P 1 21/c 1'
_atom_sites_solution_hydrogens geom
_atom_sites_solution_primary direct
_atom_sites_solution_secondary difmap
_audit_creation_method SHELXL-97
_cell_angle_alpha 90.00
_cell_angle_beta 92.1150(9)
_cell_angle_gamma 90.00
_cell_formula_units_Z 4
_cell_length_a 8.2730(2)
_cell_length_b 9.1150(2)
_cell_length_c 23.4830(7)
_cell_measurement_reflns_used 3940
_cell_measurement_temperature 110(2)
_cell_measurement_theta_max 27.91
_cell_measurement_theta_min 2.40
_cell_volume 1769.61(8)
_computing_cell_refinement Denzo
_computing_data_collection 'Collect, Nonius B.V.'
_computing_data_reduction Denzo
_computing_structure_refinement 'SHELXL-97 (Sheldrick, 1997)'
_computing_structure_solution DIRDIF-96
_diffrn_ambient_temperature 110(2)
_diffrn_detector_area_resol_mean '56 microns'
_diffrn_measured_fraction_theta_full 0.932
_diffrn_measured_fraction_theta_max 0.932
_diffrn_measurement_device_type 'Nonius KappaCCD'
_diffrn_measurement_method '1 deg. Phi & Omega scans'
_diffrn_radiation_monochromator graphite
_diffrn_radiation_source 'fine-focus sealed tube'
_diffrn_radiation_type MoK\a
_diffrn_radiation_wavelength 0.71070
_diffrn_reflns_av_R_equivalents 0.0520
_diffrn_reflns_av_sigmaI/netI 0.0517
_diffrn_reflns_limit_h_max 10
_diffrn_reflns_limit_h_min 0
_diffrn_reflns_limit_k_max 9
_diffrn_reflns_limit_k_min 0
_diffrn_reflns_limit_l_max 30
_diffrn_reflns_limit_l_min -30
_diffrn_reflns_number 11909
_diffrn_reflns_theta_full 27.91
_diffrn_reflns_theta_max 27.91
_diffrn_reflns_theta_min 2.40
_exptl_absorpt_coefficient_mu 1.325
_exptl_absorpt_correction_T_max 0.8260
_exptl_absorpt_correction_T_min 0.6919
_exptl_absorpt_correction_type multi-scan
_exptl_absorpt_process_details 'Blessing, 1995'
_exptl_crystal_colour colorless
_exptl_crystal_density_diffrn 1.793
_exptl_crystal_density_method 'not measured'
_exptl_crystal_description prisms
_exptl_crystal_F_000 960
_exptl_crystal_size_max 0.30
_exptl_crystal_size_mid 0.15
_exptl_crystal_size_min 0.15
_refine_diff_density_max 1.102
_refine_diff_density_min -1.204
_refine_diff_density_rms 0.142
_refine_ls_extinction_method none
_refine_ls_goodness_of_fit_ref 1.071
_refine_ls_hydrogen_treatment constr
_refine_ls_matrix_type full
_refine_ls_number_parameters 241
_refine_ls_number_reflns 3940
_refine_ls_number_restraints 0
_refine_ls_restrained_S_all 1.071
_refine_ls_R_factor_all 0.0684
_refine_ls_R_factor_gt 0.0517
_refine_ls_shift/su_max 0.066
_refine_ls_shift/su_mean 0.003
_refine_ls_structure_factor_coef Fsqd
_refine_ls_weighting_details 'calc w=1/[\s^2^(Fo^2^)+(0.0334P)^2^+18.1674P] where P=(Fo^2^+2Fc^2^)/3'
_refine_ls_weighting_scheme calc
_refine_ls_wR_factor_gt 0.1287
_refine_ls_wR_factor_ref 0.1355
_reflns_number_gt 3188
_reflns_number_total 3940
_reflns_threshold_expression >2sigma(I)
_cod_data_source_file cg034011qsi20030205_060328.cif
_cod_data_source_block Complex-2a
_cod_original_sg_symbol_H-M P21/c
_cod_database_code 4505693

loop_
_symmetry_equiv_pos_as_xyz
'x, y, z'
'-x, y+1/2, -z+1/2'
'-x, -y, -z'
'x, -y-1/2, z-1/2'

loop_
_atom_site_label
_atom_site_type_symbol
_atom_site_fract_x
_atom_site_fract_y
_atom_site_fract_z
_atom_site_U_iso_or_equiv
_atom_site_adp_type
_atom_site_occupancy
_atom_site_symmetry_multiplicity
_atom_site_calc_flag
_atom_site_refinement_flags
Ag1 Ag 0.53562(5) 0.15639(5) 0.742137(18) 0.02142(14) Uani 1 1 d .
Cl2 Cl 1.15317(16) -0.01932(16) 0.76858(6) 0.0199(3) Uani 1 1 d .
O3 O 0.9899(5) 0.0292(6) 0.7745(2) 0.0371(12) Uani 1 1 d .
O4 O 1.2086(7) 0.0311(6) 0.71452(19) 0.0397(13) Uani 1 1 d .
O5 O 1.1598(7) -0.1741(6) 0.7706(2) 0.0449(13) Uani 1 1 d .
O6 O 1.2552(5) 0.0408(6) 0.8141(2) 0.0340(11) Uani 1 1 d .
N7 N 0.6338(5) -0.0325(5) 0.79286(18) 0.0130(9) Uani 1 1 d .
N8 N 0.6712(5) -0.1610(5) 0.76369(19) 0.0168(9) Uani 1 1 d .
H8A H 0.6981 -0.2409 0.7828 0.020 Uiso 1 1 calc R
H8B H 0.6680 -0.1621 0.7262 0.020 Uiso 1 1 calc R
N9 N 0.5759(5) -0.2748(5) 0.88626(18) 0.0139(9) Uani 1 1 d .
N10 N 0.4324(5) -0.2678(5) 0.85375(19) 0.0160(9) Uani 1 1 d .
H10A H 0.4129 -0.1921 0.8313 0.019 Uiso 1 1 calc R
H10B H 0.3610 -0.3390 0.8556 0.019 Uiso 1 1 calc R
C11 C 0.6399(6) -0.0351(6) 0.8480(2) 0.0126(10) Uani 1 1 d .
C12 C 0.5999(6) 0.1017(6) 0.8786(2) 0.0105(10) Uani 1 1 d .
C13 C 0.5081(6) 0.0945(6) 0.9272(2) 0.0155(11) Uani 1 1 d .
H13 H 0.4771 0.0020 0.9418 0.019 Uiso 1 1 calc R
C14 C 0.4620(7) 0.2225(7) 0.9540(2) 0.0204(12) Uani 1 1 d .
H14 H 0.3963 0.2178 0.9863 0.024 Uiso 1 1 calc R
C15 C 0.5121(7) 0.3579(7) 0.9337(3) 0.0249(13) Uani 1 1 d .
H15 H 0.4804 0.4452 0.9524 0.030 Uiso 1 1 calc R
C16 C 0.6072(7) 0.3672(6) 0.8867(2) 0.0195(12) Uani 1 1 d .
H16 H 0.6406 0.4602 0.8732 0.023 Uiso 1 1 calc R
C17 C 0.6538(6) 0.2390(6) 0.8593(2) 0.0128(10) Uani 1 1 d .
H17 H 0.7217 0.2442 0.8276 0.015 Uiso 1 1 calc R
C18 C 0.6768(6) -0.1693(6) 0.8824(2) 0.0136(10) Uani 1 1 d .
C19 C 0.8338(6) -0.1785(6) 0.9150(2) 0.0160(11) Uani 1 1 d .
C20 C 0.8721(7) -0.2943(7) 0.9509(3) 0.0214(12) Uani 1 1 d .
H20 H 0.7970 -0.3721 0.9550 0.026 Uiso 1 1 calc R
C21 C 1.0196(8) -0.2980(8) 0.9811(3) 0.0292(14) Uani 1 1 d .
H21 H 1.0440 -0.3773 1.0062 0.035 Uiso 1 1 calc R
C22 C 1.1304(7) -0.1877(7) 0.9747(3) 0.0288(14) Uani 1 1 d .
H22 H 1.2312 -0.1912 0.9953 0.035 Uiso 1 1 calc R
C23 C 1.0959(7) -0.0708(7) 0.9382(3) 0.0281(14) Uani 1 1 d .
H23 H 1.1726 0.0056 0.9337 0.034 Uiso 1 1 calc R
C24 C 0.9472(7) -0.0672(7) 0.9083(2) 0.0203(12) Uani 1 1 d .
H24 H 0.9229 0.0119 0.8831 0.024 Uiso 1 1 calc R
O25 O 0.8121(5) -0.0058(5) 0.66387(18) 0.0245(9) Uani 1 1 d .
H25 H 0.8861 0.0295 0.6912 0.12(5) Uiso 1 1 d R
C26 C 0.9051(8) -0.1107(8) 0.6339(3) 0.0317(15) Uani 1 1 d .
H26A H 1.0007 -0.0627 0.6190 0.047 Uiso 1 1 calc R
H26B H 0.8391 -0.1518 0.6023 0.047 Uiso 1 1 calc R
H26C H 0.9394 -0.1897 0.6600 0.047 Uiso 1 1 calc R

loop_
_atom_site_aniso_label
_atom_site_aniso_U_11
_atom_site_aniso_U_22
_atom_site_aniso_U_33
_atom_site_aniso_U_23
_atom_site_aniso_U_13
_atom_site_aniso_U_12
Ag1 0.0268(2) 0.0171(3) 0.0200(2) 0.00606(17) -0.00430(16) 0.00184(18)
Cl2 0.0169(6) 0.0204(8) 0.0223(7) -0.0012(5) -0.0020(5) -0.0022(5)
O3 0.021(2) 0.051(3) 0.039(3) -0.004(2) -0.003(2) 0.009(2)
O4 0.062(3) 0.037(3) 0.021(2) -0.004(2) 0.014(2) -0.021(2)
O5 0.065(4) 0.024(3) 0.045(3) 0.002(2) -0.008(3) -0.002(2)
O6 0.022(2) 0.046(3) 0.033(3) -0.012(2) -0.0063(19) -0.009(2)
N7 0.015(2) 0.008(2) 0.016(2) -0.0016(17) -0.0022(17) -0.0001(17)
N8 0.024(2) 0.012(2) 0.014(2) -0.0018(18) -0.0002(17) 0.0034(19)
N9 0.014(2) 0.014(2) 0.014(2) -0.0008(17) -0.0006(17) -0.0004(17)
N10 0.014(2) 0.016(2) 0.018(2) 0.0020(18) -0.0028(17) -0.0051(18)
C11 0.007(2) 0.012(3) 0.019(3) 0.000(2) -0.0008(19) -0.0020(18)
C12 0.011(2) 0.009(3) 0.012(2) -0.0011(18) 0.0010(18) 0.0015(18)
C13 0.017(3) 0.019(3) 0.010(2) 0.002(2) -0.0023(19) 0.000(2)
C14 0.015(3) 0.028(3) 0.018(3) -0.005(2) -0.001(2) 0.006(2)
C15 0.028(3) 0.021(3) 0.025(3) -0.011(2) -0.008(2) 0.010(2)
C16 0.028(3) 0.009(3) 0.021(3) -0.006(2) -0.002(2) -0.001(2)
C17 0.015(3) 0.009(3) 0.015(2) -0.0007(19) 0.0009(19) -0.0014(19)
C18 0.015(2) 0.016(3) 0.010(2) -0.006(2) 0.0007(18) 0.004(2)
C19 0.015(3) 0.015(3) 0.018(3) -0.004(2) 0.001(2) 0.001(2)
C20 0.021(3) 0.018(3) 0.026(3) 0.003(2) -0.002(2) 0.004(2)
C21 0.028(3) 0.032(4) 0.027(3) 0.008(3) -0.007(3) 0.006(3)
C22 0.017(3) 0.034(4) 0.034(3) -0.001(3) -0.011(2) 0.005(3)
C23 0.018(3) 0.028(4) 0.037(4) 0.001(3) -0.007(3) -0.002(2)
C24 0.019(3) 0.020(3) 0.022(3) 0.004(2) 0.001(2) -0.001(2)
O25 0.020(2) 0.027(3) 0.026(2) -0.0020(18) -0.0002(17) 0.0051(17)
C26 0.030(4) 0.033(4) 0.031(4) -0.005(3) 0.000(3) 0.004(3)

loop_
_atom_type_symbol
_atom_type_description
_atom_type_scat_dispersion_real
_atom_type_scat_dispersion_imag
_atom_type_scat_source
C C 0.0033 0.0016 'International Tables Vol C Tables 4.2.6.8 and 6.1.1.4'
H H 0.0000 0.0000 'International Tables Vol C Tables 4.2.6.8 and 6.1.1.4'
N N 0.0061 0.0033 'International Tables Vol C Tables 4.2.6.8 and 6.1.1.4'
Ag Ag -0.8971 1.1015 'International Tables Vol C Tables 4.2.6.8 and 6.1.1.4'
Cl Cl 0.1484 0.1585 'International Tables Vol C Tables 4.2.6.8 and 6.1.1.4'
O O 0.0106 0.0060 'International Tables Vol C Tables 4.2.6.8 and 6.1.1.4'

loop_
_geom_angle_atom_site_label_1
_geom_angle_atom_site_label_2
_geom_angle_atom_site_label_3
_geom_angle
_geom_angle_site_symmetry_1
_geom_angle_site_symmetry_3
N7 Ag1 N10 132.75(16) . 2_656
N7 Ag1 N8 144.60(15) . 2_656
N10 Ag1 N8 81.24(15) 2_656 2_656
O5 Cl2 O3 109.9(3) . .
O5 Cl2 O4 109.5(3) . .
O3 Cl2 O4 108.6(3) . .
O5 Cl2 O6 109.5(3) . .
O3 Cl2 O6 109.8(3) . .
O4 Cl2 O6 109.5(3) . .
C11 N7 N8 118.3(4) . .
C11 N7 Ag1 123.3(4) . .
N8 N7 Ag1 117.9(3) . .
N7 N8 Ag1 116.2(3) . 2_646
N7 N8 H8A 120.0 . .
Ag1 N8 H8A 67.6 2_646 .
N7 N8 H8B 120.0 . .
Ag1 N8 H8B 86.5 2_646 .
H8A N8 H8B 120.0 . .
C18 N9 N10 118.3(4) . .
N9 N10 Ag1 112.6(3) . 2_646
N9 N10 H10A 120.0 . .
Ag1 N10 H10A 71.6 2_646 .
N9 N10 H10B 120.0 . .
Ag1 N10 H10B 86.1 2_646 .
H10A N10 H10B 120.0 . .
N7 C11 C12 117.9(5) . .
N7 C11 C18 123.8(5) . .
C12 C11 C18 118.1(4) . .
C13 C12 C17 119.6(5) . .
C13 C12 C11 119.7(5) . .
C17 C12 C11 120.7(4) . .
C14 C13 C12 120.0(5) . .
C14 C13 H13 120.0 . .
C12 C13 H13 120.0 . .
C13 C14 C15 120.0(5) . .
C13 C14 H14 120.0 . .
C15 C14 H14 120.0 . .
C16 C15 C14 120.9(5) . .
C16 C15 H15 119.5 . .
C14 C15 H15 119.5 . .
C15 C16 C17 119.5(5) . .
C15 C16 H16 120.2 . .
C17 C16 H16 120.2 . .
C16 C17 C12 119.9(5) . .
C16 C17 H17 120.1 . .
C12 C17 H17 120.1 . .
N9 C18 C19 118.9(5) . .
N9 C18 C11 122.3(5) . .
C19 C18 C11 118.9(5) . .
C20 C19 C24 119.0(5) . .
C20 C19 C18 122.3(5) . .
C24 C19 C18 118.7(5) . .
C19 C20 C21 120.5(6) . .
C19 C20 H20 119.8 . .
C21 C20 H20 119.8 . .
C22 C21 C20 120.3(6) . .
C22 C21 H21 119.9 . .
C20 C21 H21 119.9 . .
C21 C22 C23 120.5(6) . .
C21 C22 H22 119.8 . .
C23 C22 H22 119.8 . .
C24 C23 C22 119.0(6) . .
C24 C23 H23 120.5 . .
C22 C23 H23 120.5 . .
C23 C24 C19 120.8(5) . .
C23 C24 H24 119.6 . .
C19 C24 H24 119.6 . .
C26 O25 H25 102.6 . .
O25 C26 H26A 109.5 . .
O25 C26 H26B 109.5 . .
H26A C26 H26B 109.5 . .
O25 C26 H26C 109.5 . .
H26A C26 H26C 109.5 . .
H26B C26 H26C 109.5 . .

loop_
_geom_bond_atom_site_label_1
_geom_bond_atom_site_label_2
_geom_bond_distance
_geom_bond_site_symmetry_2
Ag1 N7 2.229(4) .
Ag1 N10 2.380(4) 2_656
Ag1 N8 2.387(5) 2_656
Cl2 O5 1.413(5) .
Cl2 O3 1.433(5) .
Cl2 O4 1.441(5) .
Cl2 O6 1.445(4) .
N7 C11 1.294(7) .
N7 N8 1.398(6) .
N8 Ag1 2.387(5) 2_646
N8 H8A 0.8800 .
N8 H8B 0.8800 .
N9 C18 1.279(7) .
N9 N10 1.389(6) .
N10 Ag1 2.379(4) 2_646
N10 H10A 0.8800 .
N10 H10B 0.8800 .
C11 C12 1.483(7) .
C11 C18 1.492(7) .
C12 C13 1.395(7) .
C12 C17 1.409(7) .
C13 C14 1.386(8) .
C13 H13 0.9500 .
C14 C15 1.393(9) .
C14 H14 0.9500 .
C15 C16 1.380(9) .
C15 H15 0.9500 .
C16 C17 1.396(7) .
C16 H16 0.9500 .
C17 H17 0.9500 .
C18 C19 1.486(7) .
C19 C20 1.381(8) .
C19 C24 1.394(8) .
C20 C21 1.389(8) .
C20 H20 0.9500 .
C21 C22 1.373(9) .
C21 H21 0.9500 .
C22 C23 1.390(9) .
C22 H22 0.9500 .
C23 C24 1.394(8) .
C23 H23 0.9500 .
C24 H24 0.9500 .
O25 C26 1.429(7) .
O25 H25 0.9274 .
C26 H26A 0.9800 .
C26 H26B 0.9800 .
C26 H26C 0.9800 .
